data_7225820
loop_
_publ_author_name
'Pan, Jia-li'
'Guo, Qian'
'Yang, Bing'
'Li, Yu-yi'
'Cao, Jin-ge'
'Meng, Xiang-gao'
'Xiao, Feng-ping'

_publ_section_title
;
 Tetra-Fe(iii) and deca-Mn(iii) metallacrowns built from
 bis-salicylhydrazide ligands: synthesis, structures and magnetic
 properties
;
_journal_issue 33
_journal_name_full CrystEngComm
_journal_page_first 6143
_journal_paper_doi 10.1039/C6CE01100D
_journal_volume 18
_journal_year 2016
_chemical_formula_moiety 'C38 H32 Cl4 Fe4 N8 O16, 8(C3 H7 N O)'
_chemical_formula_sum 'C62 H88 Cl4 Fe4 N16 O24'
_chemical_formula_weight 1806.68
_chemical_properties_physical ', Air-sensitive'
_space_group_crystal_system tetragonal
_space_group_IT_number 88
_space_group_name_Hall '-I 4ad'
_space_group_name_H-M_alt 'I 41/a'
_symmetry_space_group_name_Hall '-I 4ad'
_symmetry_space_group_name_H-M 'I 41/a :2'
_atom_sites_solution_hydrogens mixed
_audit_creation_method SHELXL-2014/7
_audit_update_record
;
2016-06-23 deposited with the CCDC.
2016-07-04 downloaded from the CCDC.
;
_cell_angle_alpha 90
_cell_angle_beta 90
_cell_angle_gamma 90
_cell_formula_units_Z 4
_cell_length_a 26.284(3)
_cell_length_b 26.284(3)
_cell_length_c 12.9228(15)
_cell_measurement_reflns_used 5316
_cell_measurement_temperature 150(2)
_cell_measurement_theta_max 23.45
_cell_measurement_theta_min 2.34
_cell_volume 8927.7(18)
_computing_cell_refinement 'Bruker SAINT'
_computing_data_collection 'Bruker APEX2'
_computing_data_reduction 'Bruker SAINT'
_computing_molecular_graphics 'Bruker SHELXTL'
_computing_publication_material 'Bruker SHELXTL'
_computing_structure_refinement 'SHELXL-2014/7 (Sheldrick, 2014)'
_computing_structure_solution 'SHELXS-97 (Sheldrick 2008)'
_diffrn_ambient_temperature 150(2)
_diffrn_measured_fraction_theta_full 0.997
_diffrn_measured_fraction_theta_max 0.997
_diffrn_measurement_device_type 'Bruker APEX-II CCD'
_diffrn_measurement_method '\f and \w scans'
_diffrn_radiation_type MoK\a
_diffrn_radiation_wavelength 0.71073
_diffrn_reflns_av_R_equivalents 0.0615
_diffrn_reflns_av_unetI/netI 0.0354
_diffrn_reflns_Laue_measured_fraction_full 0.997
_diffrn_reflns_Laue_measured_fraction_max 0.997
_diffrn_reflns_limit_h_max 31
_diffrn_reflns_limit_h_min -31
_diffrn_reflns_limit_k_max 31
_diffrn_reflns_limit_k_min -30
_diffrn_reflns_limit_l_max 15
_diffrn_reflns_limit_l_min -14
_diffrn_reflns_number 30373
_diffrn_reflns_point_group_measured_fraction_full 0.997
_diffrn_reflns_point_group_measured_fraction_max 0.997
_diffrn_reflns_theta_full 24.844
_diffrn_reflns_theta_max 24.844
_diffrn_reflns_theta_min 1.549
_exptl_absorpt_coefficient_mu 0.830
_exptl_absorpt_correction_T_max 0.9216
_exptl_absorpt_correction_T_min 0.9216
_exptl_absorpt_correction_type multi-scan
_exptl_absorpt_process_details 'SADABS, (Sheldrick,2008)'
_exptl_crystal_colour 'dark red'
_exptl_crystal_density_diffrn 1.344
_exptl_crystal_description block
_exptl_crystal_F_000 3744
_exptl_crystal_recrystallization_method 'Re-crystallisation from solvent'
_exptl_crystal_size_max 0.132
_exptl_crystal_size_mid 0.100
_exptl_crystal_size_min 0.092
_refine_diff_density_max 1.087
_refine_diff_density_min -0.566
_refine_diff_density_rms 0.094
_refine_ls_extinction_method none
_refine_ls_goodness_of_fit_ref 1.007
_refine_ls_hydrogen_treatment constr
_refine_ls_matrix_type full
_refine_ls_number_parameters 251
_refine_ls_number_reflns 3857
_refine_ls_number_restraints 41
_refine_ls_restrained_S_all 1.032
_refine_ls_R_factor_all 0.0834
_refine_ls_R_factor_gt 0.0607
_refine_ls_shift/su_max 0.001
_refine_ls_shift/su_mean 0.000
_refine_ls_structure_factor_coef Fsqd
_refine_ls_weighting_details 'w=1/[\s^2^(Fo^2^)+(0.1214P)^2^+30.6488P] where P=(Fo^2^+2Fc^2^)/3'
_refine_ls_weighting_scheme calc
_refine_ls_wR_factor_gt 0.1735
_refine_ls_wR_factor_ref 0.2001
_reflns_Friedel_coverage 0.000
_reflns_number_gt 2880
_reflns_number_total 3857
_reflns_threshold_expression 'I > 2\s(I)'
_cod_data_source_file c6ce01100d2.cif
_cod_data_source_block 1
_cod_depositor_comments 'Adding full bibliography for 7225820--7225823.cif.'
_cod_original_cell_volume 8928(2)
_cod_database_code 7225820
_shelx_shelxl_version_number 2014/7
_shelx_space_group_comment
;
The symmetry employed for this shelxl refinement is uniquely defined
by the following loop, which should always be used as a source of
symmetry information in preference to the above space-group names.
They are only intended as comments.
;
_shelx_estimated_absorpt_t_min 0.922
_shelx_estimated_absorpt_t_max 0.922
_solvent_exptl_crystal_recrystallization_method 'DMF and Pyridine'

loop_
_space_group_symop_operation_xyz
'x, y, z'
'-x+1/2, -y, z+1/2'
'-y+3/4, x+1/4, z+1/4'
'y+3/4, -x+3/4, z+3/4'
'x+1/2, y+1/2, z+1/2'
'-x+1, -y+1/2, z+1'
'-y+5/4, x+3/4, z+3/4'
'y+5/4, -x+5/4, z+5/4'
'-x, -y, -z'
'x-1/2, y, -z-1/2'
'y-3/4, -x-1/4, -z-1/4'
'-y-3/4, x-3/4, -z-3/4'
'-x+1/2, -y+1/2, -z+1/2'
'x, y+1/2, -z'
'y-1/4, -x+1/4, -z+1/4'
'-y-1/4, x-1/4, -z-1/4'

loop_
_atom_site_label
_atom_site_type_symbol
_atom_site_fract_x
_atom_site_fract_y
_atom_site_fract_z
_atom_site_U_iso_or_equiv
_atom_site_adp_type
_atom_site_occupancy
_atom_site_site_symmetry_order
_atom_site_calc_flag
_atom_site_refinement_flags_posn
_atom_site_refinement_flags_adp
_atom_site_refinement_flags_occupancy
Fe1 Fe 0.87042(2) 0.24610(2) 0.10693(5) 0.0376(3) Uani 1 1 d . . .
C1 C 0.82341(16) 0.30252(16) 0.2795(4) 0.0422(10) Uani 1 1 d . . .
C2 C 0.85283(16) 0.34729(16) 0.2706(4) 0.0438(11) Uani 1 1 d . . .
C3 C 0.8403(2) 0.39038(19) 0.3288(4) 0.0597(14) Uani 1 1 d . . .
H3 H 0.8602 0.4204 0.3234 0.072 Uiso 1 1 calc R U .
C4 C 0.7992(3) 0.3890(2) 0.3934(6) 0.079(2) Uani 1 1 d . . .
C5 C 0.7693(2) 0.3450(2) 0.4036(5) 0.0745(18) Uani 1 1 d . . .
H5 H 0.7409 0.3447 0.4490 0.089 Uiso 1 1 calc R U .
C6 C 0.78129(19) 0.3033(2) 0.3482(4) 0.0563(13) Uani 1 1 d . . .
H6 H 0.7610 0.2735 0.3554 0.068 Uiso 1 1 calc R U .
C7 C 0.89713(16) 0.35140(15) 0.2004(3) 0.0392(10) Uani 1 1 d . . .
C8 C 0.95033(15) 0.29259(16) -0.0070(3) 0.0388(10) Uani 1 1 d . . .
C9 C 0.98973(17) 0.29832(17) -0.0886(3) 0.0426(10) Uani 1 1 d . . .
H9A H 1.0219 0.3091 -0.0555 0.051 Uiso 1 1 calc R U .
H9B H 0.9791 0.3258 -0.1363 0.051 Uiso 1 1 calc R U .
C10 C 1.0000 0.2500 -0.1522(5) 0.0443(15) Uani 1 2 d S T P
H10A H 0.9703 0.2437 -0.1975 0.053 Uiso 0.5 1 calc R U P
H10B H 1.0297 0.2563 -0.1975 0.053 Uiso 0.5 1 calc R U P
C11 C 0.7011(6) 0.4365(4) 0.0901(14) 0.269(11) Uani 1 1 d . . .
H11A H 0.7379 0.4422 0.0842 0.404 Uiso 1 1 calc R U .
H11B H 0.6856 0.4646 0.1285 0.404 Uiso 1 1 calc R U .
H11C H 0.6862 0.4347 0.0207 0.404 Uiso 1 1 calc R U .
C12 C 0.6564(5) 0.3933(4) 0.2261(10) 0.189(7) Uani 1 1 d . . .
H12A H 0.6226 0.4010 0.1982 0.283 Uiso 1 1 calc R U .
H12B H 0.6667 0.4204 0.2737 0.283 Uiso 1 1 calc R U .
H12C H 0.6552 0.3608 0.2634 0.283 Uiso 1 1 calc R U .
C13 C 0.7190(3) 0.3501(3) 0.1228(6) 0.088(2) Uani 1 1 d . . .
H13 H 0.7133 0.3211 0.1653 0.106 Uiso 1 1 calc R U .
C14 C 0.8346(10) 0.2567(10) 0.6115(17) 0.374(16) Uani 1 1 d D U .
H14A H 0.8049 0.2480 0.5691 0.561 Uiso 1 1 d R U .
H14B H 0.8648 0.2591 0.5673 0.561 Uiso 1 1 d R U .
H14C H 0.8287 0.2895 0.6456 0.561 Uiso 1 1 d R U .
C15 C 0.8641(11) 0.1647(10) 0.667(3) 0.67(4) Uani 1 1 d D U .
H15A H 0.8854 0.1631 0.6046 1.002 Uiso 1 1 d R U .
H15B H 0.8340 0.1432 0.6572 1.002 Uiso 1 1 d R U .
H15C H 0.8836 0.1525 0.7265 1.002 Uiso 1 1 d R U .
C16 C 0.8373(6) 0.2255(6) 0.7912(14) 0.258(10) Uani 1 1 d D U .
H16 H 0.8433 0.2008 0.8436 0.310 Uiso 1 1 calc R U .
Cl1 Cl 0.78359(10) 0.44282(8) 0.4670(2) 0.1429(12) Uani 1 1 d . . .
N1 N 0.90657(12) 0.31387(13) 0.1360(3) 0.0357(8) Uani 1 1 d . . .
N2 N 0.94988(13) 0.32351(13) 0.0737(3) 0.0382(8) Uani 1 1 d . . .
N3 N 0.6921(2) 0.3899(2) 0.1435(5) 0.095(2) Uani 1 1 d . . .
N4 N 0.8453(6) 0.2160(8) 0.6853(16) 0.330(10) Uani 1 1 d D U .
O1 O 0.83209(12) 0.25997(11) 0.2280(3) 0.0486(8) Uani 1 1 d . . .
O2 O 0.92594(11) 0.39122(10) 0.2051(3) 0.0439(8) Uani 1 1 d . . .
O3 O 0.91588(11) 0.25829(12) -0.0189(2) 0.0446(7) Uani 1 1 d . . .
O4 O 0.80980(12) 0.26794(13) 0.0168(3) 0.0573(9) Uani 1 1 d D . .
H4A H 0.7931 0.2923 0.0371 0.086 Uiso 1 1 d DR U .
H4B H 0.8181 0.2674 -0.0443 0.086 Uiso 1 1 d DR U .
O5 O 0.7497(2) 0.3456(2) 0.0573(5) 0.115(2) Uani 1 1 d . . .
O6 O 0.8205(4) 0.2719(6) 0.8107(9) 0.278(6) Uani 1 1 d D U .

loop_
_atom_site_aniso_label
_atom_site_aniso_U_11
_atom_site_aniso_U_22
_atom_site_aniso_U_33
_atom_site_aniso_U_23
_atom_site_aniso_U_13
_atom_site_aniso_U_12
Fe1 0.0283(4) 0.0325(4) 0.0522(4) -0.0056(3) 0.0035(3) 0.0000(2)
C1 0.036(2) 0.039(2) 0.052(3) -0.005(2) 0.0073(19) -0.0009(18)
C2 0.035(2) 0.038(2) 0.059(3) -0.004(2) 0.012(2) 0.0005(18)
C3 0.056(3) 0.041(3) 0.082(4) -0.013(3) 0.027(3) -0.007(2)
C4 0.080(4) 0.055(3) 0.102(5) -0.026(3) 0.047(4) -0.007(3)
C5 0.063(4) 0.061(3) 0.100(5) -0.019(3) 0.044(3) -0.010(3)
C6 0.046(3) 0.052(3) 0.072(3) -0.011(3) 0.022(2) -0.012(2)
C7 0.036(2) 0.032(2) 0.050(3) 0.0025(19) 0.0060(19) 0.0003(17)
C8 0.033(2) 0.036(2) 0.048(3) 0.0036(19) -0.0031(18) 0.0049(18)
C9 0.038(2) 0.046(3) 0.044(3) 0.003(2) 0.0013(19) 0.0056(19)
C10 0.037(3) 0.057(4) 0.039(3) 0.000 0.000 0.005(3)
C11 0.314(18) 0.086(7) 0.41(2) 0.102(11) 0.257(18) 0.079(9)
C12 0.181(11) 0.145(9) 0.241(15) 0.066(10) 0.138(11) 0.057(8)
C13 0.093(5) 0.073(4) 0.099(5) 0.014(4) 0.009(4) 0.028(4)
C14 0.36(2) 0.41(2) 0.35(2) 0.098(17) -0.052(17) 0.007(17)
C15 0.70(4) 0.65(4) 0.66(4) -0.01(2) -0.01(2) 0.00(2)
C16 0.276(13) 0.268(12) 0.231(12) -0.026(9) -0.037(9) 0.005(9)
Cl1 0.151(2) 0.0771(12) 0.200(3) -0.0695(15) 0.118(2) -0.0263(12)
N1 0.0281(17) 0.0315(17) 0.047(2) -0.0024(15) 0.0091(15) 0.0002(13)
N2 0.0315(17) 0.0356(18) 0.048(2) 0.0016(16) 0.0073(16) 0.0002(14)
N3 0.086(4) 0.057(3) 0.143(6) 0.017(3) 0.049(4) 0.016(3)
N4 0.331(13) 0.338(13) 0.321(13) -0.024(10) 0.003(9) 0.002(9)
O1 0.0428(17) 0.0381(17) 0.065(2) -0.0106(15) 0.0178(15) -0.0077(13)
O2 0.0357(16) 0.0302(15) 0.066(2) -0.0041(14) 0.0098(14) -0.0016(12)
O3 0.0343(16) 0.0476(18) 0.0520(19) -0.0079(14) 0.0042(14) -0.0033(13)
O4 0.0411(18) 0.062(2) 0.069(2) -0.0082(18) -0.0009(16) 0.0128(16)
O5 0.114(4) 0.105(4) 0.127(5) 0.001(4) 0.022(4) 0.061(3)
O6 0.234(11) 0.418(15) 0.182(9) -0.080(10) -0.065(8) 0.116(11)

loop_
_atom_type_symbol
_atom_type_description
_atom_type_scat_dispersion_real
_atom_type_scat_dispersion_imag
_atom_type_scat_source
C C 0.0033 0.0016 'International Tables Vol C Tables 4.2.6.8 and 6.1.1.4'
H H 0.0000 0.0000 'International Tables Vol C Tables 4.2.6.8 and 6.1.1.4'
N N 0.0061 0.0033 'International Tables Vol C Tables 4.2.6.8 and 6.1.1.4'
O O 0.0106 0.0060 'International Tables Vol C Tables 4.2.6.8 and 6.1.1.4'
Cl Cl 0.1484 0.1585 'International Tables Vol C Tables 4.2.6.8 and 6.1.1.4'
Fe Fe 0.3463 0.8444 'International Tables Vol C Tables 4.2.6.8 and 6.1.1.4'

loop_
_geom_angle_atom_site_label_1
_geom_angle_atom_site_label_2
_geom_angle_atom_site_label_3
_geom_angle
_geom_angle_site_symmetry_1
_geom_angle_site_symmetry_3
O1 Fe1 O2 114.80(13) . 12_756
O1 Fe1 O3 159.59(13) . .
O2 Fe1 O3 85.21(12) 12_756 .
O1 Fe1 N1 85.88(13) . .
O2 Fe1 N1 158.15(13) 12_756 .
O3 Fe1 N1 74.87(13) . .
O1 Fe1 O4 90.11(15) . .
O2 Fe1 O4 85.03(13) 12_756 .
O3 Fe1 O4 87.63(14) . .
N1 Fe1 O4 102.71(14) . .
O1 Fe1 N2 97.53(15) . 12_756
O2 Fe1 N2 75.55(13) 12_756 12_756
O3 Fe1 N2 91.15(13) . 12_756
N1 Fe1 N2 95.65(13) . 12_756
O4 Fe1 N2 160.58(14) . 12_756
O1 C1 C2 124.7(4) . .
O1 C1 C6 117.5(4) . .
C2 C1 C6 117.8(4) . .
C3 C2 C1 120.1(4) . .
C3 C2 C7 117.1(4) . .
C1 C2 C7 122.8(4) . .
C4 C3 C2 119.6(5) . .
C4 C3 H3 120.2 . .
C2 C3 H3 120.2 . .
C3 C4 C5 121.5(5) . .
C3 C4 Cl1 119.7(4) . .
C5 C4 Cl1 118.8(4) . .
C6 C5 C4 119.3(5) . .
C6 C5 H5 120.4 . .
C4 C5 H5 120.4 . .
C5 C6 C1 121.7(5) . .
C5 C6 H6 119.1 . .
C1 C6 H6 119.1 . .
O2 C7 N1 121.7(4) . .
O2 C7 C2 119.4(4) . .
N1 C7 C2 118.8(4) . .
O3 C8 N2 121.2(4) . .
O3 C8 C9 118.5(4) . .
N2 C8 C9 120.2(4) . .
C8 C9 C10 114.7(4) . .
C8 C9 H9A 108.6 . .
C10 C9 H9A 108.6 . .
C8 C9 H9B 108.6 . .
C10 C9 H9B 108.6 . .
H9A C9 H9B 107.6 . .
C9 C10 C9 115.3(5) 6_654 .
C9 C10 H10A 108.5 6_654 .
C9 C10 H10A 108.5 . .
C9 C10 H10B 108.5 6_654 .
C9 C10 H10B 108.5 . .
H10A C10 H10B 107.5 . .
N3 C11 H11A 109.5 . .
N3 C11 H11B 109.5 . .
H11A C11 H11B 109.5 . .
N3 C11 H11C 109.5 . .
H11A C11 H11C 109.5 . .
H11B C11 H11C 109.5 . .
N3 C12 H12A 109.5 . .
N3 C12 H12B 109.5 . .
H12A C12 H12B 109.5 . .
N3 C12 H12C 109.5 . .
H12A C12 H12C 109.5 . .
H12B C12 H12C 109.5 . .
O5 C13 N3 127.2(7) . .
O5 C13 H13 116.4 . .
N3 C13 H13 116.4 . .
N4 C14 H14A 110.3 . .
N4 C14 H14B 105.6 . .
H14A C14 H14B 109.5 . .
N4 C14 H14C 112.4 . .
H14A C14 H14C 109.5 . .
H14B C14 H14C 109.5 . .
N4 C15 H15A 111.5 . .
N4 C15 H15B 106.3 . .
H15A C15 H15B 109.5 . .
N4 C15 H15C 110.5 . .
H15A C15 H15C 109.5 . .
H15B C15 H15C 109.5 . .
O6 C16 N4 113.5(15) . .
O6 C16 H16 123.3 . .
N4 C16 H16 123.3 . .
C7 N1 N2 112.2(3) . .
C7 N1 Fe1 132.8(3) . .
N2 N1 Fe1 115.0(2) . .
C8 N2 N1 110.2(3) . .
C8 N2 Fe1 139.4(3) . 15_665
N1 N2 Fe1 110.2(3) . 15_665
C13 N3 C12 124.5(7) . .
C13 N3 C11 120.3(7) . .
C12 N3 C11 114.8(7) . .
C16 N4 C15 112.0(14) . .
C16 N4 C14 118.5(15) . .
C15 N4 C14 130(2) . .
C1 O1 Fe1 132.0(3) . .
C7 O2 Fe1 113.0(3) . 15_665
C8 O3 Fe1 115.2(3) . .
Fe1 O4 H4A 116.9 . .
Fe1 O4 H4B 109.5 . .
H4A O4 H4B 117.7 . .

loop_
_geom_bond_atom_site_label_1
_geom_bond_atom_site_label_2
_geom_bond_distance
_geom_bond_site_symmetry_2
Fe1 O1 1.897(3) .
Fe1 O2 2.034(3) 12_756
Fe1 O3 2.043(3) .
Fe1 N1 2.053(3) .
Fe1 O4 2.055(3) .
Fe1 N2 2.110(4) 12_756
C1 O1 1.321(5) .
C1 C2 1.413(6) .
C1 C6 1.419(6) .
C2 C3 1.399(6) .
C2 C7 1.479(6) .
C3 C4 1.365(7) .
C3 H3 0.9500 .
C4 C5 1.404(8) .
C4 Cl1 1.754(6) .
C5 C6 1.348(7) .
C5 H5 0.9500 .
C6 H6 0.9500 .
C7 O2 1.293(5) .
C7 N1 1.315(5) .
C8 O3 1.287(5) .
C8 N2 1.323(6) .
C8 C9 1.485(6) .
C9 C10 1.537(6) .
C9 H9A 0.9900 .
C9 H9B 0.9900 .
C10 C9 1.537(5) 6_654
C10 H10A 0.9900 .
C10 H10B 0.9900 .
C11 N3 1.426(11) .
C11 H11A 0.9800 .
C11 H11B 0.9800 .
C11 H11C 0.9800 .
C12 N3 1.425(10) .
C12 H12A 0.9800 .
C12 H12B 0.9800 .
C12 H12C 0.9800 .
C13 O5 1.176(8) .
C13 N3 1.291(8) .
C13 H13 0.9500 .
C14 N4 1.461(10) .
C14 H14A 0.9799 .
C14 H14B 0.9801 .
C14 H14C 0.9801 .
C15 N4 1.457(10) .
C15 H15A 0.9801 .
C15 H15B 0.9798 .
C15 H15C 0.9800 .
C16 O6 1.322(9) .
C16 N4 1.407(10) .
C16 H16 0.9500 .
N1 N2 1.417(5) .
N2 Fe1 2.110(4) 15_665
O2 Fe1 2.034(3) 15_665
O4 H4A 0.8199 .
O4 H4B 0.8200 .

loop_
_geom_hbond_atom_site_label_D
_geom_hbond_atom_site_label_H
_geom_hbond_atom_site_label_A
_geom_hbond_distance_DH
_geom_hbond_distance_HA
_geom_hbond_distance_DA
_geom_hbond_angle_DHA
_geom_hbond_site_symmetry_A
O4 H4B O6 0.82 1.88 2.680(13) 165.7 1_554
O4 H4A O5 0.82 1.83 2.634(6) 168.6 .
C9 H9A O3 0.99 2.46 3.030(5) 116.4 6_654
C9 H9A N1 0.99 2.61 3.472(6) 145.3 15_665

loop_
_geom_torsion_atom_site_label_1
_geom_torsion_atom_site_label_2
_geom_torsion_atom_site_label_3
_geom_torsion_atom_site_label_4
_geom_torsion
_geom_torsion_site_symmetry_1
_geom_torsion_site_symmetry_4
O1 C1 C2 C3 180.0(5) . .
C6 C1 C2 C3 0.3(7) . .
O1 C1 C2 C7 0.6(8) . .
C6 C1 C2 C7 -179.1(5) . .
C1 C2 C3 C4 -0.6(9) . .
C7 C2 C3 C4 178.9(6) . .
C2 C3 C4 C5 0.4(11) . .
C2 C3 C4 Cl1 179.7(5) . .
C3 C4 C5 C6 -0.1(12) . .
Cl1 C4 C5 C6 -179.3(6) . .
C4 C5 C6 C1 -0.2(10) . .
O1 C1 C6 C5 -179.6(6) . .
C2 C1 C6 C5 0.0(8) . .
C3 C2 C7 O2 8.7(7) . .
C1 C2 C7 O2 -171.8(4) . .
C3 C2 C7 N1 -172.3(5) . .
C1 C2 C7 N1 7.1(7) . .
O3 C8 C9 C10 -25.8(5) . .
N2 C8 C9 C10 156.7(4) . .
C8 C9 C10 C9 -50.7(3) . 6_654
O2 C7 N1 N2 -1.5(6) . .
C2 C7 N1 N2 179.6(4) . .
O2 C7 N1 Fe1 -180.0(3) . .
C2 C7 N1 Fe1 1.1(6) . .
O3 C8 N2 N1 -2.6(5) . .
C9 C8 N2 N1 174.8(3) . .
O3 C8 N2 Fe1 172.4(3) . 15_665
C9 C8 N2 Fe1 -10.2(7) . 15_665
C7 N1 N2 C8 -163.2(4) . .
Fe1 N1 N2 C8 15.6(4) . .
C7 N1 N2 Fe1 20.2(4) . 15_665
Fe1 N1 N2 Fe1 -160.97(16) . 15_665
O5 C13 N3 C12 -178.1(11) . .
O5 C13 N3 C11 -5.7(17) . .
O6 C16 N4 C15 179.7(11) . .
O6 C16 N4 C14 -0.2(17) . .
C2 C1 O1 Fe1 -18.3(7) . .
C6 C1 O1 Fe1 161.4(4) . .
O2 Fe1 O1 C1 -167.9(4) 12_756 .
O3 Fe1 O1 C1 0.2(7) . .
N1 Fe1 O1 C1 19.4(4) . .
O4 Fe1 O1 C1 -83.3(4) . .
N2 Fe1 O1 C1 114.6(4) 12_756 .
N1 C7 O2 Fe1 -19.2(5) . 15_665
C2 C7 O2 Fe1 159.7(3) . 15_665
N2 C8 O3 Fe1 -11.6(5) . .
C9 C8 O3 Fe1 170.9(3) . .
